data_7156970
loop_
_publ_author_name
'Foucart, Quentin'
'Shimadate, Yuna'
'Marrot, J\'er\^ome'
'Kato, Atsushi'
'D\'esir\'e, J\'er\^ome'
'Bl\'eriot, Yves'

_publ_section_title
;
 Synthesis and glycosidase inhibition of conformationally locked DNJ and
 DMJ derivatives exploiting a 2-oxo-C-allyl iminosugar.
;
_journal_issue 30
_journal_name_full 'Organic &amp; biomolecular chemistry'
_journal_page_first 7204
_journal_page_last 7214
_journal_paper_doi 10.1039/c9ob01402k
_journal_volume 17
_journal_year 2019
_chemical_absolute_configuration rm
_chemical_formula_sum 'C10 H19 Cl N O4'
_chemical_formula_weight 252.71
_space_group_crystal_system orthorhombic
_space_group_IT_number 19
_space_group_name_Hall 'P 2ac 2ab'
_space_group_name_H-M_alt 'P 21 21 21'
_symmetry_space_group_name_Hall 'P 2ac 2ab'
_symmetry_space_group_name_H-M 'P 21 21 21'
_atom_sites_solution_hydrogens geom
_audit_creation_method SHELXL-2018/3
_audit_update_record
;
2019-06-06 deposited with the CCDC.    2019-07-10 downloaded from the CCDC.
;
_cell_angle_alpha 90
_cell_angle_beta 90
_cell_angle_gamma 90
_cell_formula_units_Z 4
_cell_length_a 7.9383(2)
_cell_length_b 8.9382(2)
_cell_length_c 16.3920(5)
_cell_measurement_reflns_used 9816
_cell_measurement_temperature 200(2)
_cell_measurement_theta_max 29.98
_cell_measurement_theta_min 2.48
_cell_volume 1163.08(5)
_computing_cell_refinement 'Bruker SAINT'
_computing_data_collection 'Bruker APEX3'
_computing_data_reduction 'Bruker SAINT'
_computing_molecular_graphics 'Bruker SHELXTL'
_computing_publication_material 'Bruker SHELXTL'
_computing_structure_refinement 'SHELXL-2018/3 (Sheldrick, 2018)'
_computing_structure_solution 'SHELXT 2014/4 (Sheldrick, 2014)'
_diffrn_ambient_temperature 200(2)
_diffrn_measured_fraction_theta_full 0.999
_diffrn_measured_fraction_theta_max 0.998
_diffrn_measurement_device_type 'Bruker D8 VENTURE'
_diffrn_measurement_method '\f and \w scans'
_diffrn_radiation_type MoK\a
_diffrn_radiation_wavelength 0.71073
_diffrn_reflns_av_R_equivalents 0.0332
_diffrn_reflns_av_unetI/netI 0.0139
_diffrn_reflns_Laue_measured_fraction_full 0.999
_diffrn_reflns_Laue_measured_fraction_max 0.998
_diffrn_reflns_limit_h_max 11
_diffrn_reflns_limit_h_min -11
_diffrn_reflns_limit_k_max 12
_diffrn_reflns_limit_k_min -12
_diffrn_reflns_limit_l_max 23
_diffrn_reflns_limit_l_min -23
_diffrn_reflns_number 48658
_diffrn_reflns_point_group_measured_fraction_full 1.000
_diffrn_reflns_point_group_measured_fraction_max 0.998
_diffrn_reflns_theta_full 25.242
_diffrn_reflns_theta_max 30.043
_diffrn_reflns_theta_min 2.485
_diffrn_source microsource
_exptl_absorpt_coefficient_mu 0.328
_exptl_absorpt_correction_type multi-scan
_exptl_absorpt_process_details 'SADABS (Sheldrick, V2014/5)'
_exptl_crystal_colour yellow
_exptl_crystal_density_diffrn 1.443
_exptl_crystal_description parallelepiped
_exptl_crystal_F_000 540
_exptl_crystal_size_max 0.300
_exptl_crystal_size_mid 0.260
_exptl_crystal_size_min 0.100
_exptl_transmission_factor_max 0.7460
_exptl_transmission_factor_min 0.7164
_refine_diff_density_max 0.314
_refine_diff_density_min -0.172
_refine_diff_density_rms 0.042
_refine_ls_abs_structure_details
; 
 Flack x determined using 1374 quotients [(I+)-(I-)]/[(I+)+(I-)] 
 (Parsons, Flack and Wagner, Acta Cryst. B69 (2013) 249-259). 
;
_refine_ls_abs_structure_Flack 0.004(11)
_refine_ls_extinction_method none
_refine_ls_goodness_of_fit_ref 1.098
_refine_ls_hydrogen_treatment constr
_refine_ls_matrix_type full
_refine_ls_number_parameters 149
_refine_ls_number_reflns 3408
_refine_ls_number_restraints 0
_refine_ls_restrained_S_all 1.098
_refine_ls_R_factor_all 0.0244
_refine_ls_R_factor_gt 0.0230
_refine_ls_shift/su_max 0.001
_refine_ls_shift/su_mean 0.000
_refine_ls_structure_factor_coef Fsqd
_refine_ls_weighting_details 'w=1/[\s^2^(Fo^2^)+(0.0368P)^2^+0.1650P] where P=(Fo^2^+2Fc^2^)/3'
_refine_ls_weighting_scheme calc
_refine_ls_wR_factor_gt 0.0625
_refine_ls_wR_factor_ref 0.0637
_reflns_Friedel_coverage 0.735
_reflns_Friedel_fraction_full 1.000
_reflns_Friedel_fraction_max 0.999
_reflns_number_gt 3289
_reflns_number_total 3408
_reflns_threshold_expression 'I > 2\s(I)'
_cod_data_source_file c9ob01402k2.cif
_cod_data_source_block QF2_046_a
_cod_depositor_comments 'Adding full bibliography for 7156970.cif.'
_cod_database_code 7156970
_shelx_shelxl_version_number 2018/3
_shelx_space_group_comment
; 
The symmetry employed for this shelxl refinement is uniquely defined 
by the following loop, which should always be used as a source of 
symmetry information in preference to the above space-group names. 
They are only intended as comments. 
;
_shelx_estimated_absorpt_t_min 0.908
_shelx_estimated_absorpt_t_max 0.968
_exptl_absorpt_special_details 'Blessing, Acta Cryst. (1995) A51, 33-38'

loop_
_space_group_symop_operation_xyz
'x, y, z'
'-x+1/2, -y, z+1/2'
'-x, y+1/2, -z+1/2'
'x+1/2, -y+1/2, -z'

loop_
_atom_site_label
_atom_site_type_symbol
_atom_site_fract_x
_atom_site_fract_y
_atom_site_fract_z
_atom_site_U_iso_or_equiv
_atom_site_adp_type
_atom_site_occupancy
_atom_site_site_symmetry_order
_atom_site_calc_flag
_atom_site_refinement_flags_posn
_atom_site_refinement_flags_adp
_atom_site_refinement_flags_occupancy
Cl1 Cl 0.70776(4) 0.57152(4) 0.59820(2) 0.01926(8) Uani 1 1 d . . .
N1 N 0.35720(14) 0.61732(12) 0.48111(7) 0.0128(2) Uani 1 1 d . . .
H1A H 0.319079 0.692557 0.448576 0.015 Uiso 0.5 1 calc R U P
H1B H 0.438186 0.656036 0.514242 0.015 Uiso 0.5 1 calc R U P
C2 C 0.21304(17) 0.56170(14) 0.53323(8) 0.0144(2) Uani 1 1 d . . .
H2 H 0.160564 0.652185 0.558550 0.017 Uiso 1 1 calc R U .
C3 C 0.07855(17) 0.49237(15) 0.47741(8) 0.0157(2) Uani 1 1 d . . .
H3 H -0.007991 0.444077 0.513070 0.019 Uiso 1 1 calc R U .
O3 O -0.00278(14) 0.60884(12) 0.43289(7) 0.0203(2) Uani 1 1 d . . .
H3A H 0.049210 0.623991 0.389027 0.030 Uiso 1 1 calc R U .
C4 C 0.15102(17) 0.37108(15) 0.42125(8) 0.0146(2) Uani 1 1 d . . .
H4 H 0.061120 0.335806 0.383095 0.018 Uiso 1 1 calc R U .
O4 O 0.19880(15) 0.25121(11) 0.47375(6) 0.0201(2) Uani 1 1 d . . .
H4A H 0.203343 0.171331 0.446847 0.030 Uiso 1 1 calc R U .
C5 C 0.30219(16) 0.43022(15) 0.37129(7) 0.0120(2) Uani 1 1 d . . .
O5 O 0.24003(13) 0.54963(11) 0.32061(6) 0.0160(2) Uani 1 1 d . . .
H5 H 0.212412 0.515209 0.274838 0.024 Uiso 1 1 calc R U .
C6 C 0.38559(18) 0.30780(16) 0.32039(8) 0.0164(3) Uani 1 1 d . . .
H6A H 0.302268 0.266573 0.281479 0.020 Uiso 1 1 calc R U .
H6B H 0.422052 0.225591 0.356806 0.020 Uiso 1 1 calc R U .
C7 C 0.53784(19) 0.36646(18) 0.27310(9) 0.0196(3) Uani 1 1 d . . .
H7A H 0.499438 0.439883 0.231880 0.024 Uiso 1 1 calc R U .
H7B H 0.592312 0.282401 0.243929 0.024 Uiso 1 1 calc R U .
C8 C 0.66643(17) 0.44078(18) 0.32946(9) 0.0190(3) Uani 1 1 d . . .
H8A H 0.717882 0.363868 0.365065 0.023 Uiso 1 1 calc R U .
H8B H 0.757196 0.485955 0.296159 0.023 Uiso 1 1 calc R U .
C9 C 0.58557(16) 0.56183(16) 0.38241(8) 0.0145(2) Uani 1 1 d . . .
H9A H 0.669327 0.600510 0.421870 0.017 Uiso 1 1 calc R U .
H9B H 0.548353 0.646064 0.347578 0.017 Uiso 1 1 calc R U .
C10 C 0.43525(16) 0.49780(14) 0.42814(7) 0.0114(2) Uani 1 1 d . . .
H10 H 0.477277 0.416373 0.464692 0.014 Uiso 1 1 calc R U .
C11 C 0.27482(19) 0.46377(15) 0.60355(8) 0.0188(3) Uani 1 1 d . . .
H11A H 0.178608 0.407400 0.626618 0.023 Uiso 1 1 calc R U .
H11B H 0.357884 0.390537 0.582704 0.023 Uiso 1 1 calc R U .
O11 O 0.35068(15) 0.55188(14) 0.66613(6) 0.0237(2) Uani 1 1 d . . .
H11 H 0.454241 0.560664 0.656759 0.036 Uiso 1 1 calc R U .

loop_
_atom_site_aniso_label
_atom_site_aniso_U_11
_atom_site_aniso_U_22
_atom_site_aniso_U_33
_atom_site_aniso_U_23
_atom_site_aniso_U_13
_atom_site_aniso_U_12
Cl1 0.02191(15) 0.01602(14) 0.01987(15) -0.00122(12) -0.00127(12) -0.00071(12)
N1 0.0150(5) 0.0111(5) 0.0124(5) -0.0013(4) 0.0010(4) -0.0011(4)
C2 0.0161(5) 0.0133(5) 0.0137(5) -0.0016(4) 0.0042(4) 0.0004(5)
C3 0.0132(6) 0.0146(6) 0.0193(6) -0.0005(5) 0.0029(5) 0.0002(5)
O3 0.0157(4) 0.0215(5) 0.0238(5) 0.0010(4) 0.0009(4) 0.0059(4)
C4 0.0144(6) 0.0129(5) 0.0166(6) -0.0014(5) 0.0010(5) -0.0024(5)
O4 0.0301(5) 0.0104(4) 0.0198(5) 0.0008(4) 0.0047(4) -0.0015(4)
C5 0.0132(5) 0.0115(5) 0.0114(5) -0.0002(4) -0.0003(4) -0.0009(5)
O5 0.0194(5) 0.0158(4) 0.0128(4) 0.0012(3) -0.0035(3) 0.0017(4)
C6 0.0177(6) 0.0151(6) 0.0164(6) -0.0051(5) 0.0016(5) -0.0005(5)
C7 0.0199(7) 0.0229(7) 0.0160(6) -0.0055(5) 0.0042(5) -0.0002(5)
C8 0.0153(6) 0.0218(6) 0.0200(6) -0.0017(5) 0.0036(5) -0.0002(5)
C9 0.0130(5) 0.0150(6) 0.0156(5) 0.0000(5) 0.0009(4) -0.0026(5)
C10 0.0125(5) 0.0108(5) 0.0110(5) -0.0006(4) 0.0004(4) 0.0003(4)
C11 0.0241(7) 0.0186(6) 0.0138(5) 0.0012(5) 0.0027(5) -0.0024(5)
O11 0.0251(5) 0.0331(6) 0.0130(4) -0.0031(4) 0.0020(4) -0.0035(5)

loop_
_atom_type_symbol
_atom_type_description
_atom_type_scat_dispersion_real
_atom_type_scat_dispersion_imag
_atom_type_scat_source
C C 0.0033 0.0016 'International Tables Vol C Tables 4.2.6.8 and 6.1.1.4'
H H 0.0000 0.0000 'International Tables Vol C Tables 4.2.6.8 and 6.1.1.4'
N N 0.0061 0.0033 'International Tables Vol C Tables 4.2.6.8 and 6.1.1.4'
O O 0.0106 0.0060 'International Tables Vol C Tables 4.2.6.8 and 6.1.1.4'
Cl Cl 0.1484 0.1585 'International Tables Vol C Tables 4.2.6.8 and 6.1.1.4'

loop_
_geom_angle_atom_site_label_1
_geom_angle_atom_site_label_2
_geom_angle_atom_site_label_3
_geom_angle
C10 N1 C2 113.76(10)
C10 N1 H1A 108.8
C2 N1 H1A 108.8
C10 N1 H1B 108.8
C2 N1 H1B 108.8
H1A N1 H1B 107.7
N1 C2 C11 111.82(11)
N1 C2 C3 108.78(10)
C11 C2 C3 116.18(11)
N1 C2 H2 106.5
C11 C2 H2 106.5
C3 C2 H2 106.5
O3 C3 C4 112.25(11)
O3 C3 C2 108.96(11)
C4 C3 C2 112.44(11)
O3 C3 H3 107.7
C4 C3 H3 107.7
C2 C3 H3 107.7
C3 O3 H3A 109.5
O4 C4 C3 105.59(10)
O4 C4 C5 111.73(11)
C3 C4 C5 111.55(11)
O4 C4 H4 109.3
C3 C4 H4 109.3
C5 C4 H4 109.3
C4 O4 H4A 109.5
O5 C5 C6 111.37(10)
O5 C5 C10 107.15(10)
C6 C5 C10 108.41(11)
O5 C5 C4 107.04(10)
C6 C5 C4 112.40(11)
C10 C5 C4 110.34(10)
C5 O5 H5 109.5
C5 C6 C7 111.97(11)
C5 C6 H6A 109.2
C7 C6 H6A 109.2
C5 C6 H6B 109.2
C7 C6 H6B 109.2
H6A C6 H6B 107.9
C6 C7 C8 111.75(11)
C6 C7 H7A 109.3
C8 C7 H7A 109.3
C6 C7 H7B 109.3
C8 C7 H7B 109.3
H7A C7 H7B 107.9
C9 C8 C7 111.74(11)
C9 C8 H8A 109.3
C7 C8 H8A 109.3
C9 C8 H8B 109.3
C7 C8 H8B 109.3
H8A C8 H8B 107.9
C10 C9 C8 110.06(11)
C10 C9 H9A 109.6
C8 C9 H9A 109.6
C10 C9 H9B 109.6
C8 C9 H9B 109.6
H9A C9 H9B 108.2
N1 C10 C9 109.83(10)
N1 C10 C5 110.23(10)
C9 C10 C5 112.91(10)
N1 C10 H10 107.9
C9 C10 H10 107.9
C5 C10 H10 107.9
O11 C11 C2 111.20(11)
O11 C11 H11A 109.4
C2 C11 H11A 109.4
O11 C11 H11B 109.4
C2 C11 H11B 109.4
H11A C11 H11B 108.0
C11 O11 H11 109.5

loop_
_geom_bond_atom_site_label_1
_geom_bond_atom_site_label_2
_geom_bond_distance
N1 C10 1.5097(16)
N1 C2 1.5122(16)
N1 H1A 0.9100
N1 H1B 0.9100
C2 C11 1.5282(18)
C2 C3 1.5366(19)
C2 H2 1.0000
C3 O3 1.4258(17)
C3 C4 1.5342(19)
C3 H3 1.0000
O3 H3A 0.8400
C4 O4 1.4256(16)
C4 C5 1.5459(18)
C4 H4 1.0000
O4 H4A 0.8400
C5 O5 1.4398(15)
C5 C6 1.5270(18)
C5 C10 1.5326(17)
O5 H5 0.8400
C6 C7 1.529(2)
C6 H6A 0.9900
C6 H6B 0.9900
C7 C8 1.529(2)
C7 H7A 0.9900
C7 H7B 0.9900
C8 C9 1.528(2)
C8 H8A 0.9900
C8 H8B 0.9900
C9 C10 1.5210(17)
C9 H9A 0.9900
C9 H9B 0.9900
C10 H10 1.0000
C11 O11 1.4265(17)
C11 H11A 0.9900
C11 H11B 0.9900
O11 H11 0.8400

loop_
_geom_hbond_atom_site_label_D
_geom_hbond_atom_site_label_H
_geom_hbond_atom_site_label_A
_geom_hbond_distance_DH
_geom_hbond_distance_HA
_geom_hbond_distance_DA
_geom_hbond_angle_DHA
_geom_hbond_site_symmetry_A
_geom_hbond_publ_flag
O11 H11 Cl1 0.84 2.23 3.0505(12) 164.8 . yes
C10 H10 O4 1.00 2.52 3.4522(16) 154.8 4_556 yes
C9 H9A O3 0.99 2.61 3.3971(17) 136.5 1_655 yes
C9 H9A Cl1 0.99 2.92 3.6689(13) 133.4 . yes
O5 H5 O11 0.84 1.95 2.7846(14) 176.4 2_564 yes
O4 H4A Cl1 0.84 2.29 3.1173(10) 167.0 4_456 yes
O3 H3A O5 0.84 2.00 2.7171(15) 143.0 . yes
C3 H3 Cl1 1.00 2.89 3.6172(14) 130.5 1_455 yes
N1 H1B O3 0.91 2.32 3.0354(15) 135.2 4_566 yes
N1 H1B Cl1 0.91 2.65 3.4053(12) 140.4 . yes
N1 H1A Cl1 0.91 2.41 3.2912(12) 162.6 4_466 yes
